data_7249712
loop_
_publ_author_name
'Gradenegger, A.'
'Schachner, J. A.'
'Belaj, F.'
'M\"osch-Zanetti, N. C.'

_publ_section_title
;
 An oxidorhenium(v) complex with an electron-withdrawing ligand: benefits
 and drawbacks for a dual role catalyst
;
_journal_issue 54
_journal_name_full 'RSC Advances'
_journal_page_first 40058
_journal_page_last 40068
_journal_paper_doi 10.1039/D4RA07391F
_journal_volume 14
_journal_year 2024
_chemical_compound_source 'synthetical product'
_chemical_formula_moiety 'C11 H11 Cl2 N O2'
_chemical_formula_sum 'C11 H11 Cl2 N O2'
_chemical_formula_weight 260.11
_chemical_name_common ' 2,4-dichloro-6-(4,4-dimethyl-4,5-dihydro-1,3-oxazol-2-yl)phenol'
_chemical_name_systematic ' 2,4-dichloro-6-(4,4-dimethyl-4,5-dihydro-1,3-oxazol-2-yl)phenol'
_space_group_crystal_system monoclinic
_space_group_IT_number 9
_space_group_name_Hall 'C -2yc'
_space_group_name_H-M_alt 'C 1 c 1'
_atom_sites_solution_hydrogens mixed
_atom_sites_solution_primary direct
_atom_sites_solution_secondary difmap
_audit_creation_method 'manual edited SHELXL-2014/6.cif file'
_audit_update_record
;
2019-05-03 deposited with the CCDC.	2024-12-12 downloaded from the CCDC.
;
_cell_angle_alpha 90
_cell_angle_beta 107.136(7)
_cell_angle_gamma 90
_cell_formula_units_Z 4
_cell_length_a 7.4471(9)
_cell_length_b 23.852(4)
_cell_length_c 6.8468(8)
_cell_measurement_reflns_used 4813
_cell_measurement_temperature 100(2)
_cell_measurement_theta_max 28.73
_cell_measurement_theta_min 2.99
_cell_volume 1162.2(3)
_computing_cell_refinement 'Bruker SAINT'
_computing_data_collection 'Bruker APEX2'
_computing_data_reduction 'Bruker SAINT'
_computing_molecular_graphics 'modified ORTEP (Johnson, 1965)'
_computing_publication_material 'SHELXL-2014/6 (Sheldrick, 2015)'
_computing_structure_refinement 'SHELXL-2014/6 (Sheldrick, 2015)'
_computing_structure_solution 'SHELXS-97 (Sheldrick, 2008)'
_diffrn_ambient_temperature 100(2)
_diffrn_measured_fraction_theta_full 0.999
_diffrn_measured_fraction_theta_max 0.999
_diffrn_measurement_device_type 'Bruker APEX-II CCD'
_diffrn_measurement_method '\f and \w scans'
_diffrn_radiation_monochromator 'multilayer monochromator'
_diffrn_radiation_source 'Incoatec microfocus sealed tube'
_diffrn_radiation_type MoK\a
_diffrn_radiation_wavelength 0.71073
_diffrn_reflns_av_R_equivalents 0.0857
_diffrn_reflns_av_unetI/netI 0.0675
_diffrn_reflns_Laue_measured_fraction_full 0.999
_diffrn_reflns_Laue_measured_fraction_max 0.999
_diffrn_reflns_limit_h_max 10
_diffrn_reflns_limit_h_min -10
_diffrn_reflns_limit_k_max 33
_diffrn_reflns_limit_k_min -33
_diffrn_reflns_limit_l_max 9
_diffrn_reflns_limit_l_min -9
_diffrn_reflns_number 17577
_diffrn_reflns_point_group_measured_fraction_full 0.999
_diffrn_reflns_point_group_measured_fraction_max 0.999
_diffrn_reflns_theta_full 30.00
_diffrn_reflns_theta_max 29.99
_diffrn_reflns_theta_min 2.99
_exptl_absorpt_coefficient_mu 0.542
_exptl_absorpt_correction_T_max 1.000
_exptl_absorpt_correction_T_min 0.613
_exptl_absorpt_correction_type multi-scan
_exptl_absorpt_process_details 'Bruker (2001). SADABS. Bruker AXS Inc., Madison, Wisconsin, USA.'
_exptl_crystal_colour colourless
_exptl_crystal_density_diffrn 1.487
_exptl_crystal_description plate
_exptl_crystal_F_000 536
_exptl_crystal_size_max 0.360
_exptl_crystal_size_mid 0.140
_exptl_crystal_size_min 0.030
_refine_diff_density_max 0.277
_refine_diff_density_min -0.258
_refine_diff_density_rms 0.057
_refine_ls_abs_structure_details
;
 Flack x determined using 1228 quotients [(I+)-(I-)]/[(I+)+(I-)]
 (Parsons, Flack and Wagner, Acta Cryst. B69 (2013) 249-259).
;
_refine_ls_abs_structure_Flack 0.03(5)
_refine_ls_extinction_method none
_refine_ls_goodness_of_fit_ref 1.008
_refine_ls_hydrogen_treatment refU
_refine_ls_matrix_type full
_refine_ls_number_parameters 155
_refine_ls_number_reflns 3384
_refine_ls_number_restraints 3
_refine_ls_restrained_S_all 1.008
_refine_ls_R_factor_all 0.0505
_refine_ls_R_factor_gt 0.0365
_refine_ls_shift/su_max 0.001
_refine_ls_shift/su_mean 0.000
_refine_ls_structure_factor_coef Fsqd
_refine_ls_weighting_details 'w=1/[\s^2^(Fo^2^)+(0.0257P)^2^] where P=(Fo^2^+2Fc^2^)/3'
_refine_ls_weighting_scheme calc
_refine_ls_wR_factor_gt 0.0713
_refine_ls_wR_factor_ref 0.0762
_reflns_Friedel_coverage 0.991
_reflns_Friedel_fraction_full 0.999
_reflns_Friedel_fraction_max 0.999
_reflns_number_gt 2846
_reflns_number_total 3384
_reflns_threshold_expression 'I > 2\s(I)'
_cod_data_source_file d4ra07391f2.cif
_cod_data_source_block JSJZ15
_cod_original_sg_symbol_H-M 'C c'
_cod_database_code 7249712
_shelx_space_group_comment
;
The symmetry employed for this shelxl refinement is uniquely defined
by the following loop, which should always be used as a source of
symmetry information in preference to the above space-group names.
They are only intended as comments.
;
_shelx_estimated_absorpt_t_min 0.829
_shelx_estimated_absorpt_t_max 0.984
_shelxl_version_number 2014/6

loop_
_space_group_symop_operation_xyz
'x, y, z'
'x, -y, z+1/2'
'x+1/2, y+1/2, z'
'x+1/2, -y+1/2, z+1/2'

loop_
_atom_site_label
_atom_site_type_symbol
_atom_site_fract_x
_atom_site_fract_y
_atom_site_fract_z
_atom_site_U_iso_or_equiv
_atom_site_adp_type
_atom_site_occupancy
_atom_site_site_symmetry_order
_atom_site_calc_flag
_atom_site_refinement_flags_posn
_atom_site_refinement_flags_adp
_atom_site_refinement_flags_occupancy
_atom_site_disorder_assembly
_atom_site_disorder_group
O11 O 0.8783(4) 0.59340(9) 0.6223(5) 0.0218(5) Uani 1 1 d . . . . .
C12 C 0.7050(5) 0.61298(14) 0.5225(5) 0.0163(6) Uani 1 1 d . . . . .
N13 N 0.6813(4) 0.66574(11) 0.5083(5) 0.0192(6) Uani 1 1 d . . . . .
C14 C 0.8611(5) 0.69260(13) 0.6287(6) 0.0200(6) Uani 1 1 d . . . . .
C15 C 0.9979(6) 0.64295(13) 0.6658(6) 0.0233(6) Uani 1 1 d . . . . .
H151 H 1.0780 0.6449 0.5735 0.031(7) Uiso 1 1 calc R U . . .
H152 H 1.0795 0.6426 0.8090 0.031(7) Uiso 1 1 calc R U . . .
C16 C 0.8351(6) 0.71422(15) 0.8286(6) 0.0269(7) Uani 1 1 d . . . . .
H161 H 0.7377 0.7433 0.7988 0.041(6) Uiso 1 1 calc R U . . .
H162 H 0.9537 0.7301 0.9138 0.041(6) Uiso 1 1 calc R U . . .
H163 H 0.7971 0.6832 0.9016 0.041(6) Uiso 1 1 calc R U . . .
C17 C 0.9151(5) 0.73938(15) 0.5063(6) 0.0305(8) Uani 1 1 d . . . . .
H171 H 0.9265 0.7242 0.3774 0.035(6) Uiso 1 1 calc R U . . .
H172 H 1.0355 0.7556 0.5852 0.035(6) Uiso 1 1 calc R U . . .
H173 H 0.8179 0.7685 0.4772 0.035(6) Uiso 1 1 calc R U . . .
O21 O 0.32681(2) 0.64586(9) 0.33599(2) 0.0219(5) Uani 1 1 d D . . . .
H21 H 0.4186(9) 0.6657(3) 0.400(2) 0.062(15) Uiso 1 1 d D . . . .
C21 C 0.3715(5) 0.59158(14) 0.3558(5) 0.0146(6) Uani 1 1 d . . . . .
C22 C 0.5559(5) 0.57147(13) 0.4429(5) 0.0153(6) Uani 1 1 d . . . . .
C23 C 0.5936(5) 0.51418(14) 0.4592(5) 0.0177(7) Uani 1 1 d . . . . .
H23 H 0.7184 0.5011 0.5176 0.027(7) Uiso 1 1 calc R U . . .
C24 C 0.4483(5) 0.47671(14) 0.3898(6) 0.0176(6) Uani 1 1 d . . . . .
C25 C 0.2648(5) 0.49450(14) 0.3024(5) 0.0177(6) Uani 1 1 d . . . . .
H25 H 0.1659 0.4681 0.2548 0.027(7) Uiso 1 1 calc R U . . .
C26 C 0.2292(5) 0.55124(14) 0.2863(5) 0.0165(6) Uani 1 1 d . . . . .
Cl24 Cl 0.4959(3) 0.40493(3) 0.4123(3) 0.02213(17) Uani 1 1 d . . . . .
Cl26 Cl 0.0013(3) 0.57500(4) 0.1728(4) 0.02665(19) Uani 1 1 d . . . . .

loop_
_atom_site_aniso_label
_atom_site_aniso_U_11
_atom_site_aniso_U_22
_atom_site_aniso_U_33
_atom_site_aniso_U_23
_atom_site_aniso_U_13
_atom_site_aniso_U_12
O11 0.0156(11) 0.0187(13) 0.0276(12) -0.0018(9) 0.0012(10) 0.0002(9)
C12 0.0141(14) 0.0205(18) 0.0151(13) 0.0019(12) 0.0054(11) 0.0003(13)
N13 0.0132(12) 0.0184(15) 0.0253(13) 0.0011(11) 0.0046(10) -0.0031(11)
C14 0.0135(13) 0.0178(17) 0.0276(16) -0.0007(13) 0.0043(12) -0.0030(12)
C15 0.0140(13) 0.0219(17) 0.0323(16) -0.0053(15) 0.0040(12) -0.0058(14)
C16 0.0265(17) 0.0214(18) 0.0340(18) -0.0062(14) 0.0108(14) -0.0042(13)
C17 0.0247(17) 0.028(2) 0.0380(19) 0.0057(16) 0.0081(15) -0.0078(15)
O21 0.0169(11) 0.0141(12) 0.0314(12) 0.0013(9) 0.0020(9) -0.0001(9)
C21 0.0143(14) 0.0172(16) 0.0129(13) 0.0005(11) 0.0051(11) -0.0008(11)
C22 0.0162(14) 0.0174(17) 0.0129(13) -0.0004(11) 0.0053(12) -0.0009(11)
C23 0.0201(16) 0.0182(17) 0.0155(14) -0.0007(12) 0.0064(12) 0.0008(12)
C24 0.0274(17) 0.0141(15) 0.0136(13) 0.0005(11) 0.0096(12) 0.0009(12)
C25 0.0189(14) 0.0203(17) 0.0141(12) -0.0013(12) 0.0051(11) -0.0043(14)
C26 0.0138(15) 0.0222(17) 0.0127(14) 0.0028(12) 0.0028(12) -0.0004(12)
Cl24 0.0310(4) 0.0138(4) 0.0234(3) -0.0010(3) 0.0107(3) 0.0010(3)
Cl26 0.0177(3) 0.0248(5) 0.0318(4) 0.0008(4) -0.0016(3) -0.0013(3)

loop_
_atom_type_symbol
_atom_type_description
_atom_type_scat_dispersion_real
_atom_type_scat_dispersion_imag
_atom_type_scat_source
C C 0.0033 0.0016 'International Tables Vol C Tables 4.2.6.8 and 6.1.1.4'
H H 0.0000 0.0000 'International Tables Vol C Tables 4.2.6.8 and 6.1.1.4'
Cl Cl 0.1484 0.1585 'International Tables Vol C Tables 4.2.6.8 and 6.1.1.4'
N N 0.0061 0.0033 'International Tables Vol C Tables 4.2.6.8 and 6.1.1.4'
O O 0.0106 0.0060 'International Tables Vol C Tables 4.2.6.8 and 6.1.1.4'

loop_
_geom_angle_atom_site_label_1
_geom_angle_atom_site_label_2
_geom_angle_atom_site_label_3
_geom_angle
_geom_angle_site_symmetry_1
_geom_angle_site_symmetry_3
_geom_angle_publ_flag
C12 O11 C15 104.9(3) . . ?
N13 C12 O11 118.1(3) . . ?
N13 C12 C22 124.6(3) . . ?
O11 C12 C22 117.3(3) . . ?
C12 N13 C14 107.5(3) . . ?
N13 C14 C17 110.5(3) . . ?
N13 C14 C16 108.0(2) . . ?
C17 C14 C16 111.8(3) . . ?
N13 C14 C15 101.7(3) . . ?
C17 C14 C15 112.8(3) . . ?
C16 C14 C15 111.5(3) . . ?
O11 C15 C14 104.9(3) . . ?
O11 C15 H151 110.8 . . ?
C14 C15 H151 110.8 . . ?
O11 C15 H152 110.8 . . ?
C14 C15 H152 110.8 . . ?
H151 C15 H152 108.8 . . ?
C14 C16 H161 109.5 . . ?
C14 C16 H162 109.5 . . ?
H161 C16 H162 109.5 . . ?
C14 C16 H163 109.5 . . ?
H161 C16 H163 109.5 . . ?
H162 C16 H163 109.5 . . ?
C14 C17 H171 109.5 . . ?
C14 C17 H172 109.5 . . ?
H171 C17 H172 109.5 . . ?
C14 C17 H173 109.5 . . ?
H171 C17 H173 109.5 . . ?
H172 C17 H173 109.5 . . ?
C21 O21 H21 110.6(7) . . ?
O21 C21 C26 119.3(3) . . ?
O21 C21 C22 123.8(3) . . ?
C26 C21 C22 116.9(3) . . ?
C23 C22 C21 121.0(3) . . ?
C23 C22 C12 121.3(3) . . ?
C21 C22 C12 117.6(3) . . ?
C24 C23 C22 119.4(3) . . ?
C24 C23 H23 120.3 . . ?
C22 C23 H23 120.3 . . ?
C23 C24 C25 121.7(3) . . ?
C23 C24 Cl24 119.2(2) . . ?
C25 C24 Cl24 119.1(2) . . ?
C26 C25 C24 118.5(3) . . ?
C26 C25 H25 120.7 . . ?
C24 C25 H25 120.7 . . ?
C25 C26 C21 122.5(3) . . ?
C25 C26 Cl26 119.7(2) . . ?
C21 C26 Cl26 117.8(2) . . ?

loop_
_geom_bond_atom_site_label_1
_geom_bond_atom_site_label_2
_geom_bond_distance
_geom_bond_site_symmetry_2
_geom_bond_publ_flag
O11 C12 1.353(4) . ?
O11 C15 1.457(4) . ?
C12 N13 1.270(4) . ?
C12 C22 1.467(4) . ?
N13 C14 1.494(4) . ?
C14 C17 1.519(4) . ?
C14 C16 1.528(4) . ?
C14 C15 1.533(5) . ?
C15 H151 0.99 . ?
C15 H152 0.99 . ?
C16 H161 0.98 . ?
C16 H162 0.98 . ?
C16 H163 0.98 . ?
C17 H171 0.98 . ?
C17 H172 0.98 . ?
C17 H173 0.98 . ?
O21 C21 1.334(4) . ?
O21 H21 0.84 . ?
C21 C26 1.406(4) . ?
C21 C22 1.411(4) . ?
C22 C23 1.393(4) . ?
C23 C24 1.375(4) . ?
C23 H23 0.95 . ?
C24 C25 1.387(4) . ?
C24 Cl24 1.746(3) . ?
C25 C26 1.377(5) . ?
C25 H25 0.95 . ?
C26 Cl26 1.740(3) . ?

loop_
_geom_hbond_atom_site_label_D
_geom_hbond_atom_site_label_H
_geom_hbond_atom_site_label_A
_geom_hbond_distance_DH
_geom_hbond_distance_HA
_geom_hbond_distance_DA
_geom_hbond_angle_DHA
_geom_hbond_site_symmetry_A
O21 H21 N13 0.84 1.877(6) 2.598(3) 143.1(9) .

loop_
_geom_torsion_atom_site_label_1
_geom_torsion_atom_site_label_2
_geom_torsion_atom_site_label_3
_geom_torsion_atom_site_label_4
_geom_torsion
_geom_torsion_site_symmetry_1
_geom_torsion_site_symmetry_2
_geom_torsion_site_symmetry_3
_geom_torsion_site_symmetry_4
_geom_torsion_publ_flag
C15 O11 C12 N13 -6.7(3) . . . . ?
C15 O11 C12 C22 174.9(2) . . . . ?
O11 C12 N13 C14 -4.7(3) . . . . ?
C22 C12 N13 C14 173.6(2) . . . . ?
C12 N13 C14 C17 133.2(3) . . . . ?
C12 N13 C14 C16 -104.3(3) . . . . ?
C12 N13 C14 C15 13.1(3) . . . . ?
C12 O11 C15 C14 14.5(3) . . . . ?
N13 C14 C15 O11 -16.5(3) . . . . ?
C17 C14 C15 O11 -134.9(3) . . . . ?
C16 C14 C15 O11 98.4(3) . . . . ?
O21 C21 C22 C23 -179.9(2) . . . . ?
C26 C21 C22 C23 -0.2(4) . . . . ?
O21 C21 C22 C12 2.3(4) . . . . ?
C26 C21 C22 C12 -178.0(2) . . . . ?
N13 C12 C22 C23 178.2(3) . . . . ?
O11 C12 C22 C23 -3.6(4) . . . . ?
N13 C12 C22 C21 -4.1(4) . . . . ?
O11 C12 C22 C21 174.2(2) . . . . ?
C21 C22 C23 C24 -0.2(4) . . . . ?
C12 C22 C23 C24 177.4(3) . . . . ?
C22 C23 C24 C25 0.5(4) . . . . ?
C22 C23 C24 Cl24 -179.5(2) . . . . ?
C23 C24 C25 C26 -0.2(4) . . . . ?
Cl24 C24 C25 C26 179.77(19) . . . . ?
C24 C25 C26 C21 -0.3(4) . . . . ?
C24 C25 C26 Cl26 178.7(2) . . . . ?
O21 C21 C26 C25 -179.8(2) . . . . ?
C22 C21 C26 C25 0.5(4) . . . . ?
O21 C21 C26 Cl26 1.2(3) . . . . ?
C22 C21 C26 Cl26 -178.5(2) . . . . ?
